data_7024177
loop_
_publ_author_name
'Nishinaga, Tohru'
'Aono, Tomoshi'
'Isomura, Eigo'
'Watanabe, Sayaka'
'Miyake, Yoshihiro'
'Miyazaki, Akira'
'Enoki, Toshiaki'
'Miyasaka, Hitoshi'
'Otani, Hiroyuki'
'Iyoda, Masahiko'

_publ_section_title
;
 Structural, electronic and magnetic properties of Cu(II) complexes of
 2-substituted tropones bearing a ferrocenyl group at 5-position.
;
_journal_issue 9
_journal_name_full 'Dalton transactions (Cambridge, England : 2003)'
_journal_page_first 2293
_journal_page_last 2300
_journal_paper_doi 10.1039/b912255a
_journal_volume 39
_journal_year 2010
_chemical_formula_sum 'C41 H42 Cu F6 Fe2 O13 S2'
_chemical_formula_weight 1096.11
_chemical_name_systematic
;
?
;
_space_group_IT_number 2
_symmetry_cell_setting triclinic
_symmetry_space_group_name_Hall '-P 1'
_symmetry_space_group_name_H-M 'P -1'
_atom_sites_solution_hydrogens geom
_atom_sites_solution_primary direct
_atom_sites_solution_secondary difmap
_audit_creation_method SHELXL-97
_cell_angle_alpha 105.98(2)
_cell_angle_beta 92.31(2)
_cell_angle_gamma 105.50(2)
_cell_formula_units_Z 2
_cell_length_a 13.924(3)
_cell_length_b 15.246(3)
_cell_length_c 11.486(5)
_cell_measurement_temperature 173(2)
_cell_volume 2241.7(12)
_computing_structure_refinement 'SHELXL-97 (Sheldrick, 1997)'
_computing_structure_solution 'SHELXS-97 (Sheldrick, 1990)'
_diffrn_ambient_temperature 173(2)
_diffrn_measured_fraction_theta_full 0.997
_diffrn_measured_fraction_theta_max 0.997
_diffrn_measurement_device_type 'Rigaku AFC7R'
_diffrn_radiation_monochromator graphite
_diffrn_radiation_source 'fine-focus sealed tube'
_diffrn_radiation_type MoK\a
_diffrn_radiation_wavelength 0.71069
_diffrn_reflns_av_R_equivalents 0.0236
_diffrn_reflns_av_sigmaI/netI 0.0150
_diffrn_reflns_limit_h_max 18
_diffrn_reflns_limit_h_min -18
_diffrn_reflns_limit_k_max 19
_diffrn_reflns_limit_k_min -19
_diffrn_reflns_limit_l_max 0
_diffrn_reflns_limit_l_min -14
_diffrn_reflns_number 10780
_diffrn_reflns_theta_full 27.52
_diffrn_reflns_theta_max 27.52
_diffrn_reflns_theta_min 2.55
_exptl_absorpt_coefficient_mu 1.289
_exptl_absorpt_correction_T_max 0.6983
_exptl_absorpt_correction_T_min 0.5117
_exptl_absorpt_correction_type psi-scan
_exptl_absorpt_process_details '(North, Phillips & Mathews, 1968)'
_exptl_crystal_density_diffrn 1.624
_exptl_crystal_density_method 'not measured'
_exptl_crystal_description prism
_exptl_crystal_F_000 1118
_exptl_crystal_size_max 0.60
_exptl_crystal_size_mid 0.50
_exptl_crystal_size_min 0.30
_refine_diff_density_max 2.424
_refine_diff_density_min -1.279
_refine_diff_density_rms 0.147
_refine_ls_extinction_method none
_refine_ls_goodness_of_fit_ref 2.148
_refine_ls_hydrogen_treatment constr
_refine_ls_matrix_type full
_refine_ls_number_parameters 586
_refine_ls_number_reflns 10267
_refine_ls_number_restraints 0
_refine_ls_restrained_S_all 2.148
_refine_ls_R_factor_all 0.0907
_refine_ls_R_factor_gt 0.0750
_refine_ls_shift/su_max 0.002
_refine_ls_shift/su_mean 0.000
_refine_ls_structure_factor_coef Fsqd
_refine_ls_weighting_details 'calc w=1/[\s^2^(Fo^2^)+(0.1000P)^2^+0.0000P] where P=(Fo^2^+2Fc^2^)/3'
_refine_ls_weighting_scheme calc
_refine_ls_wR_factor_gt 0.2468
_refine_ls_wR_factor_ref 0.2574
_reflns_number_gt 8420
_reflns_number_total 10267
_reflns_threshold_expression >2sigma(I)
_cod_data_source_file b912255a.txt
_cod_data_source_block 1
_cod_original_cell_volume 2241.9(12)
_cod_original_sg_symbol_H-M P-1
_cod_database_code 7024177

loop_
_symmetry_equiv_pos_as_xyz
'x, y, z'
'-x, -y, -z'

loop_
_atom_site_label
_atom_site_type_symbol
_atom_site_fract_x
_atom_site_fract_y
_atom_site_fract_z
_atom_site_U_iso_or_equiv
_atom_site_adp_type
_atom_site_occupancy
_atom_site_symmetry_multiplicity
_atom_site_calc_flag
_atom_site_refinement_flags
C1 C 0.1107(3) -0.1396(3) 0.8531(3) 0.0356(8) Uani 1 1 d .
C2 C 0.1172(3) -0.0680(3) 0.9692(4) 0.0365(8) Uani 1 1 d .
C3 C 0.0735(3) -0.0799(3) 1.0705(4) 0.0402(8) Uani 1 1 d .
H1 H 0.0839 -0.0225 1.1351 0.048 Uiso 1 1 calc R
C4 C 0.0159(3) -0.1620(3) 1.0964(4) 0.0381(8) Uani 1 1 d .
H2 H -0.0018 -0.1518 1.1770 0.046 Uiso 1 1 calc R
C5 C -0.0190(3) -0.2558(3) 1.0219(4) 0.0338(7) Uani 1 1 d .
C6 C -0.0008(3) -0.2856(3) 0.8994(4) 0.0397(8) Uani 1 1 d .
H3 H -0.0311 -0.3514 0.8593 0.048 Uiso 1 1 calc R
C7 C 0.0523(3) -0.2372(3) 0.8284(4) 0.0395(8) Uani 1 1 d .
H4 H 0.0505 -0.2752 0.7470 0.047 Uiso 1 1 calc R
C8 C -0.0747(3) -0.3288(3) 1.0734(3) 0.0365(8) Uani 1 1 d .
C9 C -0.1308(3) -0.3149(3) 1.1769(4) 0.0437(9) Uani 1 1 d .
H5 H -0.1382 -0.2562 1.2254 0.052 Uiso 1 1 calc R
C10 C -0.1733(4) -0.4075(4) 1.1921(4) 0.0521(12) Uani 1 1 d .
H6 H -0.2141 -0.4200 1.2533 0.063 Uiso 1 1 calc R
C11 C -0.1454(4) -0.4761(3) 1.1033(5) 0.0511(12) Uani 1 1 d .
H7 H -0.1637 -0.5426 1.0940 0.061 Uiso 1 1 calc R
C12 C -0.0844(3) -0.4287(3) 1.0287(4) 0.0426(9) Uani 1 1 d .
H8 H -0.0552 -0.4584 0.9610 0.051 Uiso 1 1 calc R
C13 C -0.2729(3) -0.3609(4) 0.8863(4) 0.0467(10) Uani 1 1 d .
H9 H -0.2351 -0.3144 0.8521 0.056 Uiso 1 1 calc R
C14 C -0.3282(3) -0.3424(3) 0.9877(5) 0.0467(10) Uani 1 1 d .
H10 H -0.3333 -0.2818 1.0332 0.056 Uiso 1 1 calc R
C15 C -0.3747(3) -0.4315(3) 1.0081(5) 0.0505(11) Uani 1 1 d .
H11 H -0.4164 -0.4410 1.0696 0.061 Uiso 1 1 calc R
C16 C -0.3474(4) -0.5033(3) 0.9202(5) 0.0537(12) Uani 1 1 d .
H12 H -0.3681 -0.5695 0.9122 0.064 Uiso 1 1 calc R
C17 C -0.2833(4) -0.4588(4) 0.8454(4) 0.0533(12) Uani 1 1 d .
H13 H -0.2533 -0.4901 0.7798 0.064 Uiso 1 1 calc R
Fe1 Fe -0.22177(4) -0.40578(4) 1.02272(5) 0.03215(18) Uani 1 1 d .
O1 O 0.1581(2) -0.1164(2) 0.7698(3) 0.0425(7) Uani 1 1 d .
O2 O 0.1756(3) 0.0182(2) 0.9664(3) 0.0473(7) Uani 1 1 d .
C18 C 0.1985(4) 0.0976(3) 1.0765(5) 0.0580(13) Uani 1 1 d .
H14 H 0.2410 0.1545 1.0604 0.087 Uiso 1 1 calc R
H15 H 0.2340 0.0827 1.1406 0.087 Uiso 1 1 calc R
H16 H 0.1359 0.1094 1.1033 0.087 Uiso 1 1 calc R
Cu1 Cu 0.24000(4) 0.00875(4) 0.77508(4) 0.03914(18) Uani 1 1 d .
C19 C 0.3762(3) 0.1468(3) 0.6883(4) 0.0363(8) Uani 1 1 d .
C20 C 0.3646(3) 0.0696(3) 0.5772(3) 0.0343(7) Uani 1 1 d .
C21 C 0.4183(3) 0.0712(3) 0.4791(4) 0.0414(9) Uani 1 1 d .
H17 H 0.4000 0.0126 0.4154 0.050 Uiso 1 1 calc R
C22 C 0.4942(3) 0.1423(3) 0.4558(4) 0.0428(9) Uani 1 1 d .
H18 H 0.5200 0.1233 0.3805 0.051 Uiso 1 1 calc R
C23 C 0.5382(3) 0.2359(3) 0.5240(4) 0.0353(8) Uani 1 1 d .
C24 C 0.5097(4) 0.2775(3) 0.6380(4) 0.0458(10) Uani 1 1 d .
H19 H 0.5432 0.3435 0.6728 0.055 Uiso 1 1 calc R
C25 C 0.4429(4) 0.2397(3) 0.7067(4) 0.0489(10) Uani 1 1 d .
H20 H 0.4400 0.2840 0.7820 0.059 Uiso 1 1 calc R
C26 C 0.6195(3) 0.2970(3) 0.4789(4) 0.0404(9) Uani 1 1 d .
C27 C 0.6586(3) 0.3989(3) 0.5259(4) 0.0458(10) Uani 1 1 d .
H21 H 0.6370 0.4383 0.5928 0.055 Uiso 1 1 calc R
C28 C 0.7345(4) 0.4309(4) 0.4567(5) 0.0576(13) Uani 1 1 d .
H22 H 0.7720 0.4953 0.4680 0.069 Uiso 1 1 calc R
C29 C 0.7448(4) 0.3506(4) 0.3679(6) 0.0597(13) Uani 1 1 d .
H23 H 0.7915 0.3516 0.3099 0.072 Uiso 1 1 calc R
C30 C 0.6738(3) 0.2673(4) 0.3790(5) 0.0484(10) Uani 1 1 d .
H24 H 0.6642 0.2037 0.3294 0.058 Uiso 1 1 calc R
C31 C 0.4708(4) 0.3965(5) 0.3377(5) 0.0648(15) Uani 1 1 d .
H25 H 0.4359 0.4166 0.4047 0.078 Uiso 1 1 calc R
C32 C 0.5473(5) 0.4559(4) 0.2918(6) 0.0646(14) Uani 1 1 d .
H26 H 0.5726 0.5233 0.3220 0.077 Uiso 1 1 calc R
C33 C 0.5790(4) 0.3956(4) 0.1925(5) 0.0606(13) Uani 1 1 d .
H27 H 0.6301 0.4160 0.1453 0.073 Uiso 1 1 calc R
C34 C 0.5232(4) 0.3025(5) 0.1761(5) 0.0600(13) Uani 1 1 d .
H28 H 0.5288 0.2480 0.1155 0.072 Uiso 1 1 calc R
C35 C 0.4570(4) 0.3028(5) 0.2647(5) 0.0638(15) Uani 1 1 d .
H29 H 0.4100 0.2479 0.2739 0.077 Uiso 1 1 calc R
Fe2 Fe 0.60138(4) 0.35983(4) 0.34778(5) 0.03801(19) Uani 1 1 d .
O3 O 0.3247(2) 0.1327(2) 0.7733(3) 0.0449(7) Uani 1 1 d .
O4 O 0.2939(2) -0.0088(2) 0.5816(3) 0.0420(6) Uani 1 1 d .
C36 C 0.2533(4) -0.0875(3) 0.4739(5) 0.0543(11) Uani 1 1 d .
H30 H 0.2029 -0.1376 0.4945 0.081 Uiso 1 1 calc R
H31 H 0.3074 -0.1126 0.4401 0.081 Uiso 1 1 calc R
H32 H 0.2219 -0.0659 0.4133 0.081 Uiso 1 1 calc R
O5 O 0.1216(3) 0.0392(3) 0.7172(3) 0.0522(8) Uani 1 1 d .
H39 H 0.0575 -0.0067 0.7007 0.078 Uiso 1 1 calc R
H40 H 0.1285 0.0999 0.7057 0.078 Uiso 1 1 calc R
O6 O 0.3587(3) -0.0209(3) 0.8308(4) 0.0698(12) Uani 1 1 d .
H41 H 0.3526 -0.0815 0.8420 0.105 Uiso 1 1 calc R
H42 H 0.4226 0.0253 0.8467 0.105 Uiso 1 1 calc R
S1 S -0.10354(11) -0.13623(9) 0.54697(11) 0.0534(3) Uani 1 1 d .
O7 O -0.0280(4) -0.1752(4) 0.4813(5) 0.0912(15) Uani 1 1 d .
O8 O -0.1557(4) -0.1040(6) 0.4722(7) 0.130(3) Uani 1 1 d .
O9 O -0.0624(4) -0.0821(4) 0.6716(4) 0.0896(15) Uani 1 1 d .
C37 C -0.1970(4) -0.2401(4) 0.5641(5) 0.0595(12) Uani 1 1 d .
F1 F -0.2308(6) -0.3035(4) 0.4656(5) 0.175(4) Uani 1 1 d .
F2 F -0.1599(6) -0.2796(5) 0.6355(7) 0.173(3) Uani 1 1 d .
F3 F -0.2636(4) -0.2110(5) 0.6262(6) 0.142(2) Uani 1 1 d .
S2 S 0.62817(10) 0.10010(11) 0.88088(14) 0.0617(4) Uani 1 1 d .
O10 O 0.6938(6) 0.0443(5) 0.8180(7) 0.131(2) Uani 1 1 d .
O11 O 0.5444(5) 0.0691(5) 0.7899(6) 0.115(2) Uani 1 1 d .
O12 O 0.6296(9) 0.1046(6) 1.0027(7) 0.173(4) Uani 1 1 d .
C38 C 0.6946(6) 0.2193(5) 0.8862(8) 0.0804(19) Uani 1 1 d .
F4 F 0.6904(5) 0.2284(4) 0.7707(5) 0.127(2) Uani 1 1 d .
F5 F 0.7824(6) 0.2444(6) 0.9302(11) 0.237(6) Uani 1 1 d .
F6 F 0.6416(7) 0.2750(4) 0.9299(6) 0.161(3) Uani 1 1 d .
C39 C 0.0550(4) -0.4253(4) 0.3473(5) 0.0551(12) Uani 1 1 d .
C40 C 0.0125(6) -0.3830(5) 0.4570(6) 0.0761(17) Uani 1 1 d .
H33 H -0.0301 -0.4339 0.4847 0.114 Uiso 1 1 calc R
H34 H -0.0277 -0.3439 0.4376 0.114 Uiso 1 1 calc R
H35 H 0.0672 -0.3430 0.5218 0.114 Uiso 1 1 calc R
C41 C 0.1222(5) -0.3584(5) 0.2932(7) 0.0749(17) Uani 1 1 d .
H36 H 0.1453 -0.3946 0.2210 0.112 Uiso 1 1 calc R
H37 H 0.1802 -0.3183 0.3532 0.112 Uiso 1 1 calc R
H38 H 0.0856 -0.3181 0.2696 0.112 Uiso 1 1 calc R
O13 O 0.0376(5) -0.5099(3) 0.3016(4) 0.0905(15) Uani 1 1 d .

loop_
_atom_site_aniso_label
_atom_site_aniso_U_11
_atom_site_aniso_U_22
_atom_site_aniso_U_33
_atom_site_aniso_U_23
_atom_site_aniso_U_13
_atom_site_aniso_U_12
C1 0.0291(17) 0.043(2) 0.0306(18) 0.0111(15) 0.0044(14) 0.0040(15)
C2 0.0348(18) 0.0331(18) 0.0349(19) 0.0082(15) 0.0005(15) 0.0012(14)
C3 0.040(2) 0.0385(19) 0.037(2) 0.0066(16) 0.0074(16) 0.0056(16)
C4 0.0367(19) 0.0396(19) 0.0322(19) 0.0079(15) 0.0037(15) 0.0043(15)
C5 0.0256(16) 0.0363(18) 0.0363(19) 0.0110(15) 0.0000(14) 0.0041(13)
C6 0.0363(19) 0.0356(19) 0.038(2) 0.0041(15) 0.0038(15) 0.0024(15)
C7 0.041(2) 0.041(2) 0.0296(18) 0.0033(15) 0.0058(15) 0.0086(16)
C8 0.0328(18) 0.042(2) 0.0319(19) 0.0140(16) -0.0013(14) 0.0038(15)
C9 0.046(2) 0.045(2) 0.0275(18) 0.0075(16) -0.0001(16) -0.0036(17)
C10 0.053(3) 0.061(3) 0.034(2) 0.025(2) -0.0047(19) -0.006(2)
C11 0.049(2) 0.049(2) 0.056(3) 0.031(2) -0.015(2) 0.0024(19)
C12 0.0364(19) 0.046(2) 0.046(2) 0.0176(18) -0.0028(17) 0.0107(17)
C13 0.045(2) 0.057(3) 0.044(2) 0.025(2) -0.0011(18) 0.016(2)
C14 0.042(2) 0.046(2) 0.059(3) 0.023(2) 0.0084(19) 0.0155(18)
C15 0.033(2) 0.052(3) 0.069(3) 0.028(2) 0.005(2) 0.0069(18)
C16 0.042(2) 0.042(2) 0.065(3) 0.012(2) -0.019(2) 0.0005(18)
C17 0.056(3) 0.062(3) 0.034(2) 0.0015(19) -0.0170(19) 0.021(2)
Fe1 0.0302(3) 0.0330(3) 0.0301(3) 0.0103(2) -0.0021(2) 0.0037(2)
O1 0.0414(15) 0.0497(16) 0.0337(14) 0.0139(12) 0.0099(12) 0.0064(13)
O2 0.0568(18) 0.0327(14) 0.0399(16) 0.0080(12) 0.0063(13) -0.0049(13)
C18 0.077(3) 0.033(2) 0.047(3) 0.0063(18) 0.005(2) -0.007(2)
Cu1 0.0342(3) 0.0479(3) 0.0361(3) 0.0192(2) 0.0042(2) 0.0063(2)
C19 0.044(2) 0.0362(18) 0.0309(18) 0.0136(15) 0.0065(15) 0.0102(15)
C20 0.0405(19) 0.0323(17) 0.0309(18) 0.0128(14) 0.0008(15) 0.0091(15)
C21 0.046(2) 0.0371(19) 0.037(2) 0.0055(16) 0.0053(17) 0.0122(17)
C22 0.050(2) 0.045(2) 0.033(2) 0.0103(16) 0.0120(17) 0.0152(18)
C23 0.0336(18) 0.0402(19) 0.0347(19) 0.0157(16) -0.0003(15) 0.0110(15)
C24 0.056(3) 0.036(2) 0.039(2) 0.0103(17) 0.0088(19) 0.0031(18)
C25 0.060(3) 0.039(2) 0.035(2) 0.0032(16) 0.0118(19) 0.0023(19)
C26 0.0335(18) 0.049(2) 0.045(2) 0.0246(18) 0.0042(16) 0.0120(16)
C27 0.040(2) 0.051(2) 0.041(2) 0.0176(19) -0.0061(17) 0.0021(18)
C28 0.035(2) 0.068(3) 0.073(3) 0.040(3) 0.001(2) 0.001(2)
C29 0.035(2) 0.086(4) 0.072(3) 0.043(3) 0.013(2) 0.018(2)
C30 0.041(2) 0.059(3) 0.058(3) 0.027(2) 0.0152(19) 0.024(2)
C31 0.049(3) 0.110(5) 0.060(3) 0.041(3) 0.016(2) 0.046(3)
C32 0.072(3) 0.067(3) 0.070(3) 0.035(3) -0.003(3) 0.033(3)
C33 0.068(3) 0.083(4) 0.042(3) 0.038(3) 0.010(2) 0.020(3)
C34 0.057(3) 0.084(4) 0.037(2) 0.020(2) 0.000(2) 0.016(3)
C35 0.039(2) 0.100(4) 0.059(3) 0.044(3) 0.002(2) 0.011(3)
Fe2 0.0320(3) 0.0496(4) 0.0375(3) 0.0209(3) 0.0059(2) 0.0118(2)
O3 0.0528(17) 0.0460(16) 0.0329(14) 0.0114(12) 0.0122(13) 0.0087(13)
O4 0.0433(15) 0.0373(14) 0.0382(15) 0.0093(12) 0.0034(12) 0.0019(12)
C36 0.054(3) 0.039(2) 0.053(3) 0.0019(19) -0.002(2) -0.0015(19)
O5 0.0437(17) 0.066(2) 0.058(2) 0.0303(17) 0.0093(14) 0.0216(15)
O6 0.0398(17) 0.089(3) 0.092(3) 0.064(3) -0.0071(18) 0.0018(18)
S1 0.0663(8) 0.0480(6) 0.0442(6) 0.0172(5) -0.0013(5) 0.0112(5)
O7 0.082(3) 0.101(4) 0.100(4) 0.033(3) 0.040(3) 0.035(3)
O8 0.073(3) 0.202(7) 0.171(6) 0.149(6) 0.015(4) 0.034(4)
O9 0.065(3) 0.108(4) 0.068(3) 0.006(2) 0.011(2) 0.000(3)
C37 0.061(3) 0.067(3) 0.051(3) 0.021(2) 0.015(2) 0.015(3)
F1 0.219(7) 0.103(4) 0.093(3) -0.021(3) 0.039(4) -0.088(4)
F2 0.205(7) 0.124(5) 0.185(6) 0.119(5) -0.045(5) -0.026(5)
F3 0.095(3) 0.137(5) 0.186(6) 0.040(4) 0.090(4) 0.018(3)
S2 0.0501(7) 0.0666(8) 0.0757(9) 0.0426(7) -0.0029(6) 0.0085(6)
O10 0.148(6) 0.093(4) 0.133(5) -0.002(4) -0.008(5) 0.048(4)
O11 0.099(4) 0.108(4) 0.132(5) 0.047(4) -0.029(4) 0.015(3)
O12 0.342(14) 0.145(6) 0.111(5) 0.094(5) 0.091(7) 0.133(8)
C38 0.072(4) 0.065(4) 0.104(5) 0.031(4) 0.004(4) 0.013(3)
F4 0.156(5) 0.122(4) 0.119(4) 0.081(4) 0.040(4) 0.017(4)
F5 0.144(6) 0.140(6) 0.384(14) 0.130(8) -0.152(8) -0.058(5)
F6 0.313(10) 0.105(4) 0.119(4) 0.046(3) 0.076(5) 0.128(6)
C39 0.061(3) 0.053(3) 0.051(3) 0.013(2) -0.009(2) 0.020(2)
C40 0.083(4) 0.083(4) 0.073(4) 0.018(3) 0.014(3) 0.047(4)
C41 0.076(4) 0.063(3) 0.079(4) 0.023(3) -0.005(3) 0.010(3)
O13 0.144(5) 0.051(2) 0.066(3) 0.010(2) 0.020(3) 0.016(3)

loop_
_atom_type_symbol
_atom_type_description
_atom_type_scat_dispersion_real
_atom_type_scat_dispersion_imag
_atom_type_scat_source
C C 0.0033 0.0016 'International Tables Vol C Tables 4.2.6.8 and 6.1.1.4'
H H 0.0000 0.0000 'International Tables Vol C Tables 4.2.6.8 and 6.1.1.4'
O O 0.0106 0.0060 'International Tables Vol C Tables 4.2.6.8 and 6.1.1.4'
F F 0.0171 0.0103 'International Tables Vol C Tables 4.2.6.8 and 6.1.1.4'
S S 0.1246 0.1234 'International Tables Vol C Tables 4.2.6.8 and 6.1.1.4'
Fe Fe 0.3463 0.8444 'International Tables Vol C Tables 4.2.6.8 and 6.1.1.4'
Cu Cu 0.3201 1.2651 'International Tables Vol C Tables 4.2.6.8 and 6.1.1.4'

loop_
_geom_angle_atom_site_label_1
_geom_angle_atom_site_label_2
_geom_angle_atom_site_label_3
_geom_angle
O1 C1 C7 117.7(4)
O1 C1 C2 119.7(4)
C7 C1 C2 122.7(3)
O2 C2 C3 121.8(4)
O2 C2 C1 110.1(3)
C3 C2 C1 128.1(4)
C2 C3 C4 131.5(4)
C5 C4 C3 129.9(4)
C4 C5 C6 123.7(4)
C4 C5 C8 118.8(4)
C6 C5 C8 117.5(3)
C7 C6 C5 131.7(4)
C6 C7 C1 132.1(4)
C12 C8 C9 107.4(4)
C12 C8 C5 125.6(4)
C9 C8 C5 127.0(4)
C12 C8 Fe1 69.4(2)
C9 C8 Fe1 69.6(2)
C5 C8 Fe1 125.8(3)
C10 C9 C8 106.6(4)
C10 C9 Fe1 69.3(2)
C8 C9 Fe1 68.9(2)
C11 C10 C9 109.7(4)
C11 C10 Fe1 70.5(2)
C9 C10 Fe1 69.6(2)
C10 C11 C12 107.9(4)
C10 C11 Fe1 69.7(3)
C12 C11 Fe1 68.9(2)
C8 C12 C11 108.4(4)
C8 C12 Fe1 69.4(2)
C11 C12 Fe1 70.1(3)
C17 C13 C14 108.9(4)
C17 C13 Fe1 69.2(3)
C14 C13 Fe1 70.0(3)
C15 C14 C13 107.4(4)
C15 C14 Fe1 69.4(3)
C13 C14 Fe1 69.3(2)
C16 C15 C14 107.8(4)
C16 C15 Fe1 69.1(3)
C14 C15 Fe1 69.9(3)
C15 C16 C17 108.3(4)
C15 C16 Fe1 70.3(3)
C17 C16 Fe1 69.2(3)
C13 C17 C16 107.6(4)
C13 C17 Fe1 70.6(3)
C16 C17 Fe1 69.5(3)
C17 Fe1 C16 41.3(2)
C17 Fe1 C12 106.6(2)
C16 Fe1 C12 123.8(2)
C17 Fe1 C8 122.2(2)
C16 Fe1 C8 159.9(2)
C12 Fe1 C8 41.20(17)
C17 Fe1 C10 157.8(2)
C16 Fe1 C10 122.3(2)
C12 Fe1 C10 68.2(2)
C8 Fe1 C10 69.07(17)
C17 Fe1 C13 40.2(2)
C16 Fe1 C13 68.2(2)
C12 Fe1 C13 121.27(19)
C8 Fe1 C13 106.36(18)
C10 Fe1 C13 161.0(2)
C17 Fe1 C9 159.3(2)
C16 Fe1 C9 157.6(2)
C12 Fe1 C9 69.29(19)
C8 Fe1 C9 41.49(16)
C10 Fe1 C9 41.19(18)
C13 Fe1 C9 123.33(19)
C17 Fe1 C15 68.9(2)
C16 Fe1 C15 40.6(2)
C12 Fe1 C15 160.50(19)
C8 Fe1 C15 157.32(19)
C10 Fe1 C15 108.4(2)
C13 Fe1 C15 68.4(2)
C9 Fe1 C15 121.6(2)
C17 Fe1 C11 122.2(2)
C16 Fe1 C11 107.97(19)
C12 Fe1 C11 41.01(19)
C8 Fe1 C11 69.24(17)
C10 Fe1 C11 39.8(2)
C13 Fe1 C11 157.5(2)
C9 Fe1 C11 68.8(2)
C15 Fe1 C11 124.11(19)
C17 Fe1 C14 68.5(2)
C16 Fe1 C14 68.3(2)
C12 Fe1 C14 157.07(19)
C8 Fe1 C14 120.98(18)
C10 Fe1 C14 124.7(2)
C13 Fe1 C14 40.72(19)
C9 Fe1 C14 106.9(2)
C15 Fe1 C14 40.70(18)
C11 Fe1 C14 160.5(2)
C1 O1 Cu1 127.0(3)
C2 O2 C18 118.9(3)
C2 O2 Cu1 111.6(2)
C18 O2 Cu1 129.2(3)
O1 Cu1 O3 177.38(12)
O1 Cu1 O6 89.92(15)
O3 Cu1 O6 89.63(15)
O1 Cu1 O5 90.62(15)
O3 Cu1 O5 89.80(15)
O6 Cu1 O5 179.17(15)
O1 Cu1 O4 105.16(11)
O3 Cu1 O4 72.26(11)
O6 Cu1 O4 89.42(16)
O5 Cu1 O4 89.83(13)
O1 Cu1 O2 71.55(11)
O3 Cu1 O2 111.04(11)
O6 Cu1 O2 92.31(16)
O5 Cu1 O2 88.47(14)
O4 Cu1 O2 176.27(10)
O3 C19 C25 117.7(4)
O3 C19 C20 119.5(4)
C25 C19 C20 122.8(4)
O4 C20 C21 122.5(3)
O4 C20 C19 110.6(3)
C21 C20 C19 126.9(4)
C20 C21 C22 132.3(4)
C23 C22 C21 130.6(4)
C22 C23 C24 123.1(4)
C22 C23 C26 119.9(4)
C24 C23 C26 117.0(4)
C25 C24 C23 131.3(4)
C24 C25 C19 132.8(4)
C27 C26 C30 106.8(4)
C27 C26 C23 126.2(4)
C30 C26 C23 127.1(4)
C27 C26 Fe2 69.2(2)
C30 C26 Fe2 69.4(2)
C23 C26 Fe2 125.6(3)
C28 C27 C26 108.9(5)
C28 C27 Fe2 70.1(3)
C26 C27 Fe2 69.5(2)
C27 C28 C29 107.8(5)
C27 C28 Fe2 69.3(3)
C29 C28 Fe2 70.1(3)
C28 C29 C30 109.0(4)
C28 C29 Fe2 69.7(3)
C30 C29 Fe2 69.1(3)
C29 C30 C26 107.5(4)
C29 C30 Fe2 70.0(3)
C26 C30 Fe2 69.3(2)
C35 C31 C32 106.6(5)
C35 C31 Fe2 69.7(3)
C32 C31 Fe2 69.7(3)
C33 C32 C31 107.4(5)
C33 C32 Fe2 69.3(3)
C31 C32 Fe2 69.7(3)
C34 C33 C32 108.6(5)
C34 C33 Fe2 70.7(3)
C32 C33 Fe2 70.0(3)
C33 C34 C35 107.9(6)
C33 C34 Fe2 69.8(3)
C35 C34 Fe2 69.6(3)
C34 C35 C31 109.5(5)
C34 C35 Fe2 70.4(3)
C31 C35 Fe2 70.3(3)
C27 Fe2 C26 41.36(18)
C27 Fe2 C30 69.0(2)
C26 Fe2 C30 41.27(18)
C27 Fe2 C33 149.6(2)
C26 Fe2 C33 168.3(2)
C30 Fe2 C33 129.8(2)
C27 Fe2 C35 131.2(2)
C26 Fe2 C35 108.6(2)
C30 Fe2 C35 116.9(2)
C33 Fe2 C35 66.9(2)
C27 Fe2 C28 40.6(2)
C26 Fe2 C28 69.27(19)
C30 Fe2 C28 68.9(2)
C33 Fe2 C28 117.2(2)
C35 Fe2 C28 169.3(3)
C27 Fe2 C31 108.6(2)
C26 Fe2 C31 116.0(2)
C30 Fe2 C31 148.9(2)
C33 Fe2 C31 68.2(2)
C35 Fe2 C31 40.1(3)
C28 Fe2 C31 130.5(3)
C27 Fe2 C32 116.8(2)
C26 Fe2 C32 149.1(2)
C30 Fe2 C32 168.9(2)
C33 Fe2 C32 40.7(2)
C35 Fe2 C32 67.3(3)
C28 Fe2 C32 108.8(2)
C31 Fe2 C32 40.6(2)
C27 Fe2 C29 67.9(2)
C26 Fe2 C29 68.84(19)
C30 Fe2 C29 40.9(2)
C33 Fe2 C29 109.2(2)
C35 Fe2 C29 149.8(3)
C28 Fe2 C29 40.2(2)
C31 Fe2 C29 169.1(3)
C32 Fe2 C29 130.6(2)
C27 Fe2 C34 169.6(2)
C26 Fe2 C34 130.3(2)
C30 Fe2 C34 108.6(2)
C33 Fe2 C34 39.4(2)
C35 Fe2 C34 40.0(2)
C28 Fe2 C34 149.1(2)
C31 Fe2 C34 67.9(2)
C32 Fe2 C34 67.5(3)
C29 Fe2 C34 117.4(2)
C19 O3 Cu1 124.5(3)
C20 O4 C36 121.0(3)
C20 O4 Cu1 112.0(2)
C36 O4 Cu1 126.8(3)
O8 S1 O9 123.4(5)
O8 S1 O7 109.8(4)
O9 S1 O7 110.5(3)
O8 S1 C37 103.4(3)
O9 S1 C37 103.0(3)
O7 S1 C37 104.7(3)
F1 C37 F3 115.2(7)
F1 C37 F2 106.5(7)
F3 C37 F2 101.6(7)
F1 C37 S1 113.1(4)
F3 C37 S1 108.3(4)
F2 C37 S1 111.7(5)
O12 S2 O11 128.7(6)
O12 S2 O10 112.1(5)
O11 S2 O10 100.7(4)
O12 S2 C38 102.9(5)
O11 S2 C38 107.1(4)
O10 S2 C38 102.6(4)
F5 C38 F6 116.8(9)
F5 C38 F4 108.8(9)
F6 C38 F4 96.9(6)
F5 C38 S2 114.0(6)
F6 C38 S2 109.3(6)
F4 C38 S2 109.6(5)
O13 C39 C40 123.2(6)
O13 C39 C41 119.9(6)
C40 C39 C41 116.9(5)

loop_
_geom_bond_atom_site_label_1
_geom_bond_atom_site_label_2
_geom_bond_distance
C1 O1 1.261(5)
C1 C7 1.435(6)
C1 C2 1.453(5)
C2 O2 1.358(5)
C2 C3 1.368(6)
C3 C4 1.410(6)
C4 C5 1.390(5)
C5 C6 1.410(6)
C5 C8 1.459(5)
C6 C7 1.358(6)
C8 C12 1.433(6)
C8 C9 1.447(6)
C8 Fe1 2.037(4)
C9 C10 1.439(6)
C9 Fe1 2.047(4)
C10 C11 1.395(8)
C10 Fe1 2.043(4)
C11 C12 1.433(7)
C11 Fe1 2.053(4)
C12 Fe1 2.036(4)
C13 C17 1.401(7)
C13 C14 1.428(7)
C13 Fe1 2.047(4)
C14 C15 1.428(6)
C14 Fe1 2.056(4)
C15 C16 1.415(8)
C15 Fe1 2.050(4)
C16 C17 1.434(8)
C16 Fe1 2.034(4)
C17 Fe1 2.030(4)
O1 Cu1 1.926(3)
O2 C18 1.444(5)
O2 Cu1 2.390(3)
Cu1 O3 1.948(3)
Cu1 O6 1.955(4)
Cu1 O5 1.967(3)
Cu1 O4 2.342(3)
C19 O3 1.266(5)
C19 C25 1.425(6)
C19 C20 1.447(5)
C20 O4 1.345(5)
C20 C21 1.379(6)
C21 C22 1.391(6)
C22 C23 1.380(6)
C23 C24 1.412(6)
C23 C26 1.472(6)
C24 C25 1.357(6)
C26 C27 1.436(6)
C26 C30 1.435(6)
C26 Fe2 2.035(4)
C27 C28 1.412(7)
C27 Fe2 2.030(4)
C28 C29 1.406(9)
C28 Fe2 2.042(5)
C29 C30 1.427(7)
C29 Fe2 2.047(5)
C30 Fe2 2.037(4)
C31 C35 1.401(10)
C31 C32 1.422(9)
C31 Fe2 2.048(5)
C32 C33 1.421(9)
C32 Fe2 2.047(5)
C33 C34 1.380(9)
C33 Fe2 2.039(5)
C34 C35 1.400(8)
C34 Fe2 2.051(5)
C35 Fe2 2.040(5)
O4 C36 1.433(5)
S1 O8 1.372(5)
S1 O9 1.445(5)
S1 O7 1.476(5)
S1 C37 1.825(6)
C37 F1 1.244(7)
C37 F3 1.291(7)
C37 F2 1.307(8)
S2 O12 1.381(7)
S2 O11 1.418(6)
S2 O10 1.487(7)
S2 C38 1.788(7)
C38 F5 1.221(9)
C38 F6 1.283(9)
C38 F4 1.373(9)
C39 O13 1.203(7)
C39 C40 1.473(8)
C39 C41 1.478(9)
